data_1521153
loop_
_publ_author_name
'Hibble, S.J.'
'Cooper, S.P.'
'Hannon, A.C.'
'Fawcett, I.D.'
'Greenblatt, M.'

_publ_section_title
;
 Local distortions in the colossal magnetoresistive manganates La0.70
 Ca0.30 Mn O3, La0.80 Ca0.20 Mn O3 and La0.70 Sr0.30 Mn O3 revealed by
 total neutron diffraction
;
_journal_name_full 'Journal of Physics: Condensed Matter'
_journal_page_first 9221
_journal_page_last 9238
_journal_volume 11
_journal_year 1999
_chemical_formula_sum 'La Mn O3'
_chemical_name_systematic 'La (Mn O3)'
_space_group_IT_number 62
_symmetry_space_group_name_Hall '-P 2ac 2n'
_symmetry_space_group_name_H-M 'P n m a'
_cell_angle_alpha 90
_cell_angle_beta 90
_cell_angle_gamma 90
_cell_formula_units_Z 4
_cell_length_a 5.67921
_cell_length_b 7.70305
_cell_length_c 5.54104
_cell_volume 242.405
_citation_journal_id_ASTM JCOMEL
_cod_data_source_file Hibble_JCOMEL_1999_107.cif
_cod_data_source_block La1Mn1O3
_cod_original_cell_volume 242.4052
_cod_original_formula_sum 'La1 Mn1 O3'
_cod_database_code 1521153

loop_
_symmetry_equiv_pos_as_xyz
x,y,z
-x+1/2,-y,z+1/2
x+1/2,-y+1/2,-z+1/2
-x,y+1/2,-z
-x,-y,-z
x-1/2,y,-z-1/2
-x-1/2,y-1/2,z-1/2
x,-y-1/2,z

loop_
_atom_site_label
_atom_site_type_symbol
_atom_site_fract_x
_atom_site_fract_y
_atom_site_fract_z
_atom_site_occupancy
_atom_site_U_iso_or_equiv
La1 La+3 0.0426 0.25 0.9945 1 0.0
Mn1 Mn+3 0 0 0.5 1 0.0
O1 O-2 0.4884 0.25 0.0711 1 0.0
O2 O-2 0.3018 0.038 0.7268 1 0.0
